data_2206182
loop_
_publ_author_name
'Hulme, Ashley T.'
'Tocher, Derek A.'

_publ_section_title
;4-Amino-5-fluoropyrimidin-2(1H)-one--2-amino-5-fluoropyrimidin-4(3H)-one--water
 (1/1/1)
;
_journal_issue 7
_journal_name_full 'Acta Crystallographica Section E'
_journal_page_first o2112
_journal_page_last o2113
_journal_paper_doi 10.1107/S1600536805018179
_journal_volume 61
_journal_year 2005
_chemical_formula_iupac 'C4 H4 F N3 O, C4 H4 F N3 O, H2 O'
_chemical_formula_moiety 'C4 H4 F N3 O, C4 H4 F N3 O, H2 O'
_chemical_formula_sum 'C8 H10 F2 N6 O3'
_chemical_formula_weight 276.22
_chemical_name_systematic
;4-Amino-5-fluoropyrimidin-2(1H)-one--2-amino-5-fluoropyrimidin-4(3H)-one--water
(1/1/1)
;
_space_group_IT_number 2
_symmetry_cell_setting triclinic
_symmetry_space_group_name_Hall '-P 1'
_symmetry_space_group_name_H-M 'P -1'
_atom_sites_solution_hydrogens difmap
_atom_sites_solution_primary direct
_atom_sites_solution_secondary difmap
_audit_creation_method SHELXL-97
_cell_angle_alpha 89.454(5)
_cell_angle_beta 85.718(5)
_cell_angle_gamma 77.096(4)
_cell_formula_units_Z 2
_cell_length_a 5.4122(16)
_cell_length_b 8.447(2)
_cell_length_c 12.083(4)
_cell_measurement_reflns_used 1511
_cell_measurement_temperature 150(2)
_cell_measurement_theta_max 28.0995
_cell_measurement_theta_min 2.986
_cell_volume 536.9(3)
_computing_cell_refinement 'SAINT (Bruker, 1998)'
_computing_data_collection 'SMART (Bruker, 1998)'
_computing_data_reduction SAINT
_computing_molecular_graphics 'CAMERON (Watkin <i>et al.</i>, 1996)'
_computing_publication_material SHELXL97
_computing_structure_refinement 'SHELXL97 (Sheldrick, 1997)'
_computing_structure_solution 'SHELXL97 (Sheldrick, 1997)'
_diffrn_ambient_temperature 150(2)
_diffrn_measured_fraction_theta_full 0.981
_diffrn_measured_fraction_theta_max 0.902
_diffrn_measurement_device_type 'Bruker SMART APEX'
_diffrn_measurement_method '\w rotation with narrow frames'
_diffrn_radiation_monochromator graphite
_diffrn_radiation_source 'fine-focus sealed tube'
_diffrn_radiation_type MoK\a
_diffrn_radiation_wavelength 0.71073
_diffrn_reflns_av_R_equivalents 0.0178
_diffrn_reflns_av_sigmaI/netI 0.0280
_diffrn_reflns_limit_h_max 6
_diffrn_reflns_limit_h_min -6
_diffrn_reflns_limit_k_max 10
_diffrn_reflns_limit_k_min -11
_diffrn_reflns_limit_l_max 15
_diffrn_reflns_limit_l_min -15
_diffrn_reflns_number 4532
_diffrn_reflns_theta_full 26.00
_diffrn_reflns_theta_max 28.29
_diffrn_reflns_theta_min 1.69
_diffrn_standards_decay_% 0
_diffrn_standards_interval_count 0
_diffrn_standards_interval_time 0
_diffrn_standards_number 0
_exptl_absorpt_coefficient_mu 0.155
_exptl_absorpt_correction_T_max 0.9836
_exptl_absorpt_correction_T_min 0.9343
_exptl_absorpt_correction_type multi-scan
_exptl_absorpt_process_details '(SADABS; Sheldrick, 1996)'
_exptl_crystal_colour colourless
_exptl_crystal_density_diffrn 1.708
_exptl_crystal_density_method 'not measured'
_exptl_crystal_description lathe
_exptl_crystal_F_000 284
_exptl_crystal_size_max 0.44
_exptl_crystal_size_mid 0.14
_exptl_crystal_size_min 0.11
_refine_diff_density_max 0.361
_refine_diff_density_min -0.244
_refine_ls_extinction_method none
_refine_ls_goodness_of_fit_ref 1.052
_refine_ls_hydrogen_treatment refall
_refine_ls_matrix_type full
_refine_ls_number_parameters 212
_refine_ls_number_reflns 2405
_refine_ls_number_restraints 0
_refine_ls_restrained_S_all 1.052
_refine_ls_R_factor_all 0.0570
_refine_ls_R_factor_gt 0.0444
_refine_ls_shift/su_max 0.000
_refine_ls_shift/su_mean 0.000
_refine_ls_structure_factor_coef Fsqd
_refine_ls_weighting_details 'calc w = 1/[\s^2^(Fo^2^)+(0.0762P)^2^+0.0364P] where P = (Fo^2^+2Fc^2^)/3'
_refine_ls_weighting_scheme calc
_refine_ls_wR_factor_gt 0.1152
_refine_ls_wR_factor_ref 0.1232
_reflns_number_gt 1884
_reflns_number_total 2405
_reflns_threshold_expression I>2\s(I)
_cod_data_source_file fl6169.cif
_cod_data_source_block I
_cod_database_code 2206182
_cod_database_fobs_code 2206182

loop_
_symmetry_equiv_pos_as_xyz
'x, y, z'
'-x, -y, -z'

loop_
_atom_site_label
_atom_site_fract_x
_atom_site_fract_y
_atom_site_fract_z
_atom_site_U_iso_or_equiv
_atom_site_adp_type
_atom_site_calc_flag
_atom_site_occupancy
_atom_site_type_symbol
F15 0.24930(19) 0.40288(12) 0.53690(9) 0.0329(3) Uani d 1 F
O14 0.7285(2) 0.21415(14) 0.57184(10) 0.0266(3) Uani d 1 O
N11 0.4124(3) 0.59592(17) 0.77839(12) 0.0252(3) Uani d 1 N
N12 0.7754(3) 0.5260(2) 0.87373(13) 0.0299(4) Uani d 1 N
H11 0.710(4) 0.600(3) 0.923(2) 0.045(6) Uiso d 1 H
H12 0.917(4) 0.449(3) 0.8860(19) 0.044(6) Uiso d 1 H
N13 0.7418(3) 0.37337(17) 0.72161(11) 0.0216(3) Uani d 1 N
H13 0.894(5) 0.306(3) 0.735(2) 0.053(7) Uiso d 1 H
C12 0.6385(3) 0.50003(19) 0.79159(14) 0.0217(3) Uani d 1 C
C14 0.6254(3) 0.33173(19) 0.63165(13) 0.0202(3) Uani d 1 C
H14 0.127(4) 0.631(3) 0.6791(18) 0.038(6) Uiso d 1 H
C15 0.3812(3) 0.4364(2) 0.62024(14) 0.0230(4) Uani d 1 C
C16 0.2874(3) 0.5612(2) 0.69146(15) 0.0246(4) Uani d 1 C
F5 0.29725(18) 0.17388(12) 0.35499(8) 0.0297(3) Uani d 1 F
O2 0.7937(2) -0.28047(14) 0.06559(9) 0.0270(3) Uani d 1 O
N1 0.4410(3) -0.08912(17) 0.11725(12) 0.0222(3) Uani d 1 N
H1 0.376(4) -0.113(3) 0.0611(19) 0.036(6) Uiso d 1 H
N3 0.7899(2) -0.14513(16) 0.22807(11) 0.0205(3) Uani d 1 N
N4 0.7783(3) 0.00182(18) 0.38789(12) 0.0250(3) Uani d 1 N
H2 0.925(4) -0.065(3) 0.3978(17) 0.035(6) Uiso d 1 H
H3 0.703(4) 0.082(3) 0.438(2) 0.044(6) Uiso d 1 H
C2 0.6802(3) -0.17508(19) 0.13548(13) 0.0201(3) Uani d 1 C
C4 0.6684(3) -0.02817(19) 0.29956(13) 0.0195(3) Uani d 1 C
C5 0.4193(3) 0.06105(19) 0.27865(13) 0.0214(4) Uani d 1 C
C6 0.3091(3) 0.0281(2) 0.18955(14) 0.0229(4) Uani d 1 C
H4 0.144(4) 0.079(2) 0.1689(17) 0.033(5) Uiso d 1 H
O21 0.1925(2) 0.82377(16) 0.94260(11) 0.0270(3) Uani d 1 O
H21 0.261(4) 0.757(3) 0.892(2) 0.043(6) Uiso d 1 H
H22 0.089(5) 0.783(3) 0.977(2) 0.051(7) Uiso d 1 H

loop_
_atom_site_aniso_label
_atom_site_aniso_U_11
_atom_site_aniso_U_22
_atom_site_aniso_U_33
_atom_site_aniso_U_12
_atom_site_aniso_U_13
_atom_site_aniso_U_23
F15 0.0266(5) 0.0369(6) 0.0339(6) -0.0006(4) -0.0139(4) -0.0056(5)
O14 0.0257(6) 0.0249(6) 0.0269(7) 0.0010(5) -0.0069(5) -0.0079(5)
N11 0.0226(7) 0.0216(7) 0.0285(8) 0.0006(6) -0.0002(6) -0.0039(6)
N12 0.0289(8) 0.0285(8) 0.0279(8) 0.0050(7) -0.0069(6) -0.0128(7)
N13 0.0181(7) 0.0224(7) 0.0222(7) 0.0010(6) -0.0048(5) -0.0033(6)
C12 0.0215(8) 0.0187(8) 0.0234(8) -0.0020(6) 0.0009(6) -0.0031(6)
C14 0.0209(8) 0.0192(8) 0.0198(8) -0.0031(6) -0.0019(6) -0.0012(6)
C15 0.0205(8) 0.0238(8) 0.0247(8) -0.0040(6) -0.0055(6) 0.0007(7)
C16 0.0188(8) 0.0225(8) 0.0300(9) 0.0007(6) -0.0019(7) 0.0025(7)
F5 0.0241(5) 0.0311(6) 0.0284(5) 0.0057(4) -0.0014(4) -0.0101(4)
O2 0.0236(6) 0.0320(7) 0.0237(6) -0.0013(5) -0.0037(5) -0.0104(5)
N1 0.0191(7) 0.0273(7) 0.0196(7) -0.0027(6) -0.0055(5) -0.0009(6)
N3 0.0180(6) 0.0220(7) 0.0199(7) -0.0002(5) -0.0035(5) -0.0028(5)
N4 0.0216(7) 0.0265(7) 0.0230(7) 0.0046(6) -0.0064(6) -0.0092(6)
C2 0.0190(7) 0.0223(8) 0.0186(8) -0.0038(6) -0.0012(6) -0.0002(6)
C4 0.0191(7) 0.0194(7) 0.0189(8) -0.0021(6) -0.0014(6) -0.0012(6)
C5 0.0188(8) 0.0216(8) 0.0211(8) 0.0006(6) 0.0008(6) -0.0025(6)
C6 0.0168(7) 0.0262(8) 0.0241(8) -0.0010(6) -0.0025(6) 0.0013(7)
O21 0.0218(6) 0.0319(7) 0.0247(7) -0.0004(5) -0.0020(5) -0.0064(6)

loop_
_atom_type_symbol
_atom_type_description
_atom_type_scat_dispersion_real
_atom_type_scat_dispersion_imag
_atom_type_scat_source
C C 0.0033 0.0016 'International Tables Vol C Tables 4.2.6.8 and 6.1.1.4'
H H 0.0000 0.0000 'International Tables Vol C Tables 4.2.6.8 and 6.1.1.4'
N N 0.0061 0.0033 'International Tables Vol C Tables 4.2.6.8 and 6.1.1.4'
O O 0.0106 0.0060 'International Tables Vol C Tables 4.2.6.8 and 6.1.1.4'
F F 0.0171 0.0103 'International Tables Vol C Tables 4.2.6.8 and 6.1.1.4'

loop_
_geom_angle_atom_site_label_1
_geom_angle_atom_site_label_2
_geom_angle_atom_site_label_3
_geom_angle
C12 N11 C16 116.74(14)
C12 N12 H11 119.5(16)
C12 N12 H12 117.7(15)
H11 N12 H12 121(2)
C12 N13 C14 124.20(14)
C12 N13 H13 120.2(16)
C14 N13 H13 115.5(16)
N11 C12 N12 120.83(15)
N11 C12 N13 122.00(15)
N12 C12 N13 117.17(14)
O14 C14 N13 121.03(14)
O14 C14 C15 126.50(15)
N13 C14 C15 112.47(14)
F15 C15 C16 121.88(14)
F15 C15 C14 116.98(14)
C16 C15 C14 121.13(15)
C15 C16 N11 123.46(15)
C15 C16 H14 118.6(14)
N11 C16 H14 117.9(14)
C6 N1 C2 121.68(15)
C6 N1 H1 120.8(15)
C2 N1 H1 117.5(15)
C4 N3 C2 120.27(13)
C4 N4 H2 115.2(14)
C4 N4 H3 122.4(14)
H2 N4 H3 122(2)
O2 C2 N3 121.40(14)
O2 C2 N1 118.93(15)
N3 C2 N1 119.67(14)
N4 C4 N3 119.75(14)
N4 C4 C5 121.07(15)
N3 C4 C5 119.18(15)
C6 C5 F5 121.80(14)
C6 C5 C4 120.43(15)
F5 C5 C4 117.71(14)
C5 C6 N1 118.72(15)
C5 C6 H4 126.9(13)
N1 C6 H4 114.3(13)
H21 O21 H22 106(2)

loop_
_geom_bond_atom_site_label_1
_geom_bond_atom_site_label_2
_geom_bond_distance
F15 C15 1.3441(19)
O14 C14 1.235(2)
N11 C12 1.328(2)
N11 C16 1.359(2)
N12 C12 1.330(2)
N12 H11 0.86(3)
N12 H12 0.91(2)
N13 C12 1.361(2)
N13 C14 1.383(2)
N13 H13 0.91(3)
C14 C15 1.432(2)
C15 C16 1.350(2)
C16 H14 0.96(2)
F5 C5 1.3566(18)
O2 C2 1.2552(19)
N1 C6 1.364(2)
N1 C2 1.368(2)
N1 H1 0.83(2)
N3 C4 1.340(2)
N3 C2 1.356(2)
N4 C4 1.313(2)
N4 H2 0.88(2)
N4 H3 0.91(3)
C4 C5 1.429(2)
C5 C6 1.330(2)
C6 H4 0.95(2)
O21 H21 0.84(3)
O21 H22 0.81(3)

loop_
_geom_hbond_atom_site_label_D
_geom_hbond_atom_site_label_H
_geom_hbond_atom_site_label_A
_geom_hbond_site_symmetry_A
_geom_hbond_distance_DH
_geom_hbond_distance_HA
_geom_hbond_distance_DA
_geom_hbond_angle_DHA
N12 H11 O2 1_566 0.86(3) 2.13(3) 2.870(2) 143(2)
N12 H12 O2 2_756 0.91(2) 1.99(2) 2.889(2) 172(2)
N13 H13 N3 2_756 0.91(3) 2.01(3) 2.922(2) 175(2)
N1 H1 O21 1_544 0.83(2) 1.95(2) 2.775(2) 173(2)
N4 H2 O14 2_756 0.88(2) 2.07(2) 2.9482(19) 177(2)
N4 H3 O14 . 0.91(3) 2.01(2) 2.8285(19) 148.9(19)
O21 H21 N11 . 0.84(3) 1.94(3) 2.785(2) 177(2)
O21 H22 O2 1_466 0.81(3) 2.03(3) 2.826(2) 170(2)

loop_
_cod_related_entry_id
_cod_related_entry_database
_cod_related_entry_code
1 ChemSpider 21129297
